data_9016508
loop_
_publ_author_name
'Giroult, J.'
'Goreaux, M.'
'Labbe, P.'
'Raveau, B.'

_publ_section_title
;
 Les bronzes de tungstene pyrophosphates Rbx P4 O8 (W O3)2m:
 etude structural du compose le plus riche en phosphore (Rb2P8W16O64)
 _cod_database_code 1001333
;
_journal_name_full 'Revue de Chimie Minerale'
_journal_page_first 829
_journal_page_last 836
_journal_volume 20
_journal_year 1983
_chemical_formula_sum 'O32 Rb W8'
_space_group_IT_number 12
_symmetry_space_group_name_Hall '-A 2y'
_symmetry_space_group_name_H-M 'A 1 2/m 1'
_cell_angle_alpha 90
_cell_angle_beta 113.32
_cell_angle_gamma 90
_cell_length_a 10.181
_cell_length_b 7.519
_cell_length_c 17.156
_cell_formula_units_Z 2
_cell_volume 1206.021
_database_code_amcsd 0015395
_exptl_crystal_density_diffrn 5.695
_cod_duplicate_entry 1001333
_cod_original_formula_sum 'Rb W8 O32'
_cod_database_code 9016508
_amcsd_formula_title Rb2P8W16O64

loop_
_space_group_symop_operation_xyz
x,y,z
x,1/2+y,1/2+z
-x,y,-z
-x,1/2+y,1/2-z
x,-y,z
x,1/2-y,1/2+z
-x,-y,-z
-x,1/2-y,1/2-z

loop_
_atom_site_label
_atom_site_fract_x
_atom_site_fract_y
_atom_site_fract_z
Rb1 0.00000 0.50000 0.00000
W1 0.41000 0.25000 0.13104
W2 0.24283 0.25000 0.39220
O1 0.21600 0.22300 0.13600
O2 0.50000 0.25000 0.25000
O3 0.30600 0.25000 0.00600
O4 0.58300 0.25000 0.11500
O5 0.14700 0.28000 0.26200
O6 0.03900 0.25000 0.38500
O7 0.15500 0.00000 0.19300
O8 0.38900 0.00000 0.12500
O9 0.41300 0.50000 0.13300
O10 0.25400 0.50000 0.39800
O11 0.20900 0.00000 0.37500

loop_
_cod_related_entry_id
_cod_related_entry_database
_cod_related_entry_code
1 AMCSD 0015395
